data_4505412
loop_
_publ_author_name
'Munshi, Parthapratim'
'Venugopala, K. N.'
'Jayashree, B. S.'
'Guru Row, Tayur N.'

_publ_section_title
;
 Concomitant Polymorphism in 3-Acetylcoumarin:&#x2009; Role of Weak
 C&#x2212;H&#x00B7;&#x00B7;&#x00B7;O and
 C&#x2212;H&#x00B7;&#x00B7;&#x00B7;\p Interactions
;
_journal_issue 6
_journal_name_full 'Crystal Growth &amp; Design'
_journal_page_first 1105
_journal_paper_doi 10.1021/cg049948l
_journal_volume 4
_journal_year 2004
_chemical_compound_source 'see text'
_chemical_formula_moiety 'C11 H8 O3'
_chemical_formula_structural 'C11 H8 O3'
_chemical_formula_sum 'C11 H8 O3'
_chemical_formula_weight 188.17
_chemical_name_common 3-acetylcoumarin
_chemical_name_systematic 3-acetylcoumarin
_space_group_IT_number 14
_symmetry_cell_setting monoclinic
_symmetry_space_group_name_Hall '-P 2yn'
_symmetry_space_group_name_H-M 'P 1 21/n 1'
_atom_sites_solution_hydrogens geom
_atom_sites_solution_primary direct
_atom_sites_solution_secondary difmap
_audit_creation_method 'PLATON <TABLE ACC> option'
_cell_angle_alpha 90
_cell_angle_beta 90.425(10)
_cell_angle_gamma 90
_cell_formula_units_Z 4
_cell_length_a 11.325(7)
_cell_length_b 3.987(2)
_cell_length_c 18.773(11)
_cell_measurement_temperature 90.0(2)
_cell_volume 847.6(8)
_computing_cell_refinement 'Bruker SMART'
_computing_data_collection 'Bruker SMART'
_computing_data_reduction 'Bruker SAINT'
_computing_molecular_graphics 'Ortep-3 for Windows (Farrugia, 1997) and CAMERON (Farrugia, 1999)'
_computing_publication_material 'PLATON (Spek, 1990)'
_computing_structure_refinement 'SHELXL-97 (Sheldrick, 1997)'
_computing_structure_solution 'SHELXS-97 (Sheldrick, 1990)'
_diffrn_ambient_temperature 90.0(2)
_diffrn_measured_fraction_theta_full 0.995
_diffrn_measured_fraction_theta_max 0.974
_diffrn_measurement_device_type 'Bruker SMART CCD area detector'
_diffrn_measurement_method '\w scans'
_diffrn_radiation_monochromator graphite
_diffrn_radiation_source 'fine-focus sealed tube'
_diffrn_radiation_type MoK\a
_diffrn_radiation_wavelength 0.71073
_diffrn_reflns_av_R_equivalents 0.0292
_diffrn_reflns_av_sigmaI/netI 0.0287
_diffrn_reflns_limit_h_max 14
_diffrn_reflns_limit_h_min -14
_diffrn_reflns_limit_k_max 4
_diffrn_reflns_limit_k_min -4
_diffrn_reflns_limit_l_max 23
_diffrn_reflns_limit_l_min -22
_diffrn_reflns_number 5933
_diffrn_reflns_reduction_process
;
 ?
;
_diffrn_reflns_theta_full 25.00
_diffrn_reflns_theta_max 26.37
_diffrn_reflns_theta_min 2.09
_diffrn_standards_decay_% 0
_diffrn_standards_number 0
_exptl_absorpt_coefficient_mu 0.108
_exptl_absorpt_correction_T_max 0.9963
_exptl_absorpt_correction_T_min 0.8743
_exptl_absorpt_correction_type multi-scan
_exptl_absorpt_process_details '(SADABS; Sheldrick, 1996)'
_exptl_crystal_colour ' colorless '
_exptl_crystal_density_diffrn 1.475
_exptl_crystal_density_method 'Not Measured'
_exptl_crystal_description plate
_exptl_crystal_F_000 392
_exptl_crystal_size_max 0.29
_exptl_crystal_size_mid 0.07
_exptl_crystal_size_min 0.03
_refine_diff_density_max 0.359
_refine_diff_density_min -0.185
_refine_diff_density_rms 0.061
_refine_ls_extinction_method none
_refine_ls_goodness_of_fit_ref 1.054
_refine_ls_hydrogen_treatment refall
_refine_ls_matrix_type full
_refine_ls_number_parameters 159
_refine_ls_number_reflns 1664
_refine_ls_number_restraints 0
_refine_ls_restrained_S_all 1.054
_refine_ls_R_factor_all 0.0579
_refine_ls_R_factor_gt 0.0449
_refine_ls_shift/su_max 0.001
_refine_ls_shift/su_mean 0.000
_refine_ls_structure_factor_coef Fsqd
_refine_ls_weighting_details 'calc w=1/[\s^2^(Fo^2^)+(0.0826P)^2^+0.0546P] where P=(Fo^2^+2Fc^2^)/3'
_refine_ls_weighting_scheme calc
_refine_ls_wR_factor_gt 0.1168
_refine_ls_wR_factor_ref 0.1248
_reflns_number_gt 1329
_reflns_number_total 1664
_reflns_threshold_expression >2sigma(I)
_cod_data_source_file cg049948lsi20040329_112208.cif
_cod_data_source_block Form_B
_cod_depositor_comments
;
The following automatic conversions were performed:

'_symmetry_cell_setting' value 'Monoclinic' changed to 'monoclinic'
according to /home/saulius/struct/CIF-dictionaries/cif_core.dic
dictionary named 'cif_core.dic' version 2.4.1 from 2010-06-29.

Automatic conversion script
Id: cif_fix_values 1715 2011-07-08 13:25:40Z adriana 
;
_cod_original_cell_volume 847.5(8)
_cod_original_sg_symbol_H-M 'P 21/n'
_cod_database_code 4505412

loop_
_symmetry_equiv_pos_as_xyz
x,y,z
1/2-x,1/2+y,1/2-z
-x,-y,-z
1/2+x,1/2-y,1/2+z

loop_
_atom_site_label
_atom_site_type_symbol
_atom_site_fract_x
_atom_site_fract_y
_atom_site_fract_z
_atom_site_U_iso_or_equiv
_atom_site_adp_type
_atom_site_occupancy
_atom_site_symmetry_multiplicity
_atom_site_calc_flag
O1 O 0.85704(9) 0.2487(3) 0.97442(5) 0.0181(3) Uani 1 1 d
O2 O 0.79903(9) 0.3087(3) 0.86333(6) 0.0227(3) Uani 1 1 d
C9 C 0.74405(13) -0.0551(4) 1.06166(8) 0.0157(4) Uani 1 1 d
C8 C 0.84373(13) 0.1320(4) 1.04278(8) 0.0162(4) Uani 1 1 d
C3 C 0.66203(13) -0.1379(4) 1.00617(9) 0.0164(4) Uani 1 1 d
C2 C 0.67761(12) -0.0373(4) 0.93782(8) 0.0159(4) Uani 1 1 d
O3 O 0.51277(9) -0.3484(3) 0.89963(6) 0.0241(3) Uani 1 1 d
C1 C 0.77809(13) 0.1797(4) 0.92003(8) 0.0169(4) Uani 1 1 d
C7 C 0.93237(13) 0.2098(4) 1.09143(8) 0.0186(4) Uani 1 1 d
C4 C 0.73390(14) -0.1635(4) 1.13255(8) 0.0183(4) Uani 1 1 d
C6 C 0.92076(14) 0.0966(4) 1.16053(9) 0.0199(4) Uani 1 1 d
C5 C 0.82149(14) -0.0870(4) 1.18151(9) 0.0189(4) Uani 1 1 d
C10 C 0.59264(13) -0.1601(4) 0.88179(8) 0.0175(4) Uani 1 1 d
C11 C 0.60695(16) -0.0619(4) 0.80553(9) 0.0242(4) Uani 1 1 d
H5 H 0.8155(15) -0.161(4) 1.2317(9) 0.017(4) Uiso 1 1 d
H3 H 0.5979(17) -0.276(5) 1.0178(9) 0.024(5) Uiso 1 1 d
H11C H 0.6064(16) 0.186(5) 0.7989(9) 0.029(5) Uiso 1 1 d
H4 H 0.6641(16) -0.296(5) 1.1458(9) 0.025(5) Uiso 1 1 d
H6 H 0.9796(17) 0.155(4) 1.1954(10) 0.028(5) Uiso 1 1 d
H11A H 0.5417(18) -0.168(5) 0.7781(10) 0.036(5) Uiso 1 1 d
H7 H 0.9995(17) 0.346(5) 1.0760(9) 0.026(5) Uiso 1 1 d
H11B H 0.6857(19) -0.147(5) 0.7870(10) 0.040(5) Uiso 1 1 d

loop_
_atom_site_aniso_label
_atom_site_aniso_U_11
_atom_site_aniso_U_22
_atom_site_aniso_U_33
_atom_site_aniso_U_23
_atom_site_aniso_U_13
_atom_site_aniso_U_12
O1 0.0125(6) 0.0231(6) 0.0187(6) 0.0014(4) 0.0002(4) -0.0024(4)
O2 0.0181(6) 0.0289(7) 0.0211(7) 0.0038(5) 0.0021(5) -0.0028(5)
C9 0.0113(8) 0.0166(8) 0.0192(9) -0.0018(6) 0.0006(6) 0.0026(6)
C8 0.0126(7) 0.0177(8) 0.0183(8) -0.0006(6) 0.0025(6) 0.0033(6)
C3 0.0101(8) 0.0168(8) 0.0224(9) -0.0012(6) 0.0018(6) 0.0006(6)
C2 0.0116(8) 0.0167(8) 0.0193(8) -0.0012(6) 0.0010(6) 0.0032(6)
O3 0.0134(6) 0.0321(7) 0.0269(7) -0.0013(5) -0.0009(5) -0.0055(5)
C1 0.0127(8) 0.0193(8) 0.0188(8) -0.0010(6) 0.0007(6) 0.0025(6)
C7 0.0123(8) 0.0184(8) 0.0250(9) -0.0017(6) 0.0007(6) 0.0013(6)
C4 0.0143(8) 0.0199(8) 0.0209(9) -0.0008(6) 0.0017(6) 0.0008(6)
C6 0.0146(8) 0.0203(8) 0.0249(10) -0.0044(6) -0.0046(6) 0.0030(6)
C5 0.0197(8) 0.0208(8) 0.0162(8) 0.0000(6) 0.0000(6) 0.0039(6)
C10 0.0135(8) 0.0167(8) 0.0221(9) -0.0019(6) -0.0003(6) 0.0042(6)
C11 0.0267(10) 0.0238(9) 0.0219(9) -0.0003(7) -0.0059(7) -0.0025(7)

loop_
_atom_type_symbol
_atom_type_description
_atom_type_scat_dispersion_real
_atom_type_scat_dispersion_imag
_atom_type_scat_source
O O 0.0106 0.0060 'International Tables Vol C Tables 4.2.6.8 and 6.1.1.4'
H H 0.0000 0.0000 'International Tables Vol C Tables 4.2.6.8 and 6.1.1.4'
C C 0.0033 0.0016 'International Tables Vol C Tables 4.2.6.8 and 6.1.1.4'

loop_
_geom_angle_atom_site_label_1
_geom_angle_atom_site_label_2
_geom_angle_atom_site_label_3
_geom_angle
C8 O1 C1 123.26(13)
C8 C9 C4 118.38(14)
C8 C9 C3 117.33(14)
C4 C9 C3 124.21(15)
O1 C8 C7 117.07(14)
O1 C8 C9 120.71(14)
C7 C8 C9 122.22(15)
C2 C3 C9 122.18(15)
C2 C3 H3 120.0(11)
C9 C3 H3 117.8(11)
C3 C2 C1 119.67(14)
C3 C2 C10 118.59(15)
C1 C2 C10 121.71(14)
O2 C1 O1 115.92(14)
O2 C1 C2 127.48(15)
O1 C1 C2 116.60(13)
C6 C7 C8 118.15(15)
C6 C7 H7 122.6(11)
C8 C7 H7 119.2(11)
C5 C4 C9 119.94(15)
C5 C4 H4 121.6(10)
C9 C4 H4 118.4(10)
C7 C6 C5 121.15(15)
C7 C6 H6 119.4(11)
C5 C6 H6 119.4(11)
C4 C5 C6 120.15(16)
C4 C5 H5 120.9(10)
C6 C5 H5 119.0(10)
O3 C10 C11 120.56(14)
O3 C10 C2 118.62(14)
C11 C10 C2 120.80(14)
C10 C11 H11C 112.3(10)
C10 C11 H11A 107.4(11)
H11C C11 H11A 110.8(16)
C10 C11 H11B 109.9(11)
H11C C11 H11B 107.1(16)
H11A C11 H11B 109.3(16)

loop_
_geom_bond_atom_site_label_1
_geom_bond_atom_site_label_2
_geom_bond_distance
O1 C8 1.3745(19)
O1 C1 1.3798(19)
O2 C1 1.2073(19)
C9 C8 1.401(2)
C9 C4 1.405(2)
C9 C3 1.429(2)
C8 C7 1.387(2)
C3 C2 1.357(2)
C3 H3 0.938(19)
C2 C1 1.470(2)
C2 C10 1.502(2)
O3 C10 1.2240(19)
C7 C6 1.381(2)
C7 H7 0.98(2)
C4 C5 1.381(2)
C4 H4 0.984(19)
C6 C5 1.400(2)
C6 H6 0.96(2)
C5 H5 0.990(17)
C10 C11 1.494(2)
C11 H11C 0.995(19)
C11 H11A 0.99(2)
C11 H11B 1.02(2)

loop_
_geom_hbond_atom_site_label_D
_geom_hbond_atom_site_label_H
_geom_hbond_atom_site_label_A
_geom_hbond_distance_DH
_geom_hbond_distance_HA
_geom_hbond_distance_DA
_geom_hbond_angle_DHA
_geom_hbond_site_symmetry_A
_geom_hbond_publ_flag
C3 H3 O3 0.938(19) 2.499(18) 3.360(3) 152.7(14) 3_647 yes
C4 H4 O3 0.984(19) 2.593(19) 3.454(3) 146.1(13) 3_647 yes
C7 H7 O1 0.980(19) 2.484(19) 3.453(3) 169.9(15) 3_767 yes

loop_
_geom_torsion_atom_site_label_1
_geom_torsion_atom_site_label_2
_geom_torsion_atom_site_label_3
_geom_torsion_atom_site_label_4
_geom_torsion
C1 O1 C8 C7 177.51(12)
C1 O1 C8 C9 -2.9(2)
C4 C9 C8 O1 -178.95(13)
C3 C9 C8 O1 4.2(2)
C4 C9 C8 C7 0.6(2)
C3 C9 C8 C7 -176.22(14)
C8 C9 C3 C2 -1.0(2)
C4 C9 C3 C2 -177.61(14)
C9 C3 C2 C1 -3.5(2)
C9 C3 C2 C10 174.86(12)
C8 O1 C1 O2 177.53(12)
C8 O1 C1 C2 -1.6(2)
C3 C2 C1 O2 -174.27(15)
C10 C2 C1 O2 7.4(2)
C3 C2 C1 O1 4.8(2)
C10 C2 C1 O1 -173.53(13)
O1 C8 C7 C6 179.73(12)
C9 C8 C7 C6 0.2(2)
C8 C9 C4 C5 -0.5(2)
C3 C9 C4 C5 176.11(14)
C8 C7 C6 C5 -1.1(2)
C9 C4 C5 C6 -0.4(2)
C7 C6 C5 C4 1.2(2)
C3 C2 C10 O3 -0.5(2)
C1 C2 C10 O3 177.82(13)
C3 C2 C10 C11 -178.92(13)
C1 C2 C10 C11 -0.6(2)

loop_
_cod_related_entry_id
_cod_related_entry_database
_cod_related_entry_code
1 ChemSpider 69959
